data_7057162
loop_
_publ_author_name
'Montis, Riccardo'
'Arca, Massimiliano'
'Aragoni, M. Carla'
'Blake, Alexander J.'
'Castellano, Carlo'
'Demartin, Francesco'
'Isaia, Francesco'
'Lippolis, Vito'
'Pintus, Anna'
'Lenard\~ao, Eder J.'
'Perin, Gelson'
'O'Connor, Alice E.'
'Thurow, Samuel'

_publ_section_title
;
 Structural diversity in the products formed by the reactions of
 2-arylselanyl pyridine derivatives and dihalogens
;
_journal_issue 13
_journal_name_full 'New Journal of Chemistry'
_journal_page_first 10592
_journal_paper_doi 10.1039/C8NJ00495A
_journal_volume 42
_journal_year 2018
_chemical_formula_sum 'C11 H8 Cl2 I N Se'
_chemical_formula_weight 430.94
_space_group_crystal_system triclinic
_space_group_IT_number 2
_space_group_name_Hall '-P 1'
_space_group_name_H-M_alt 'P -1'
_symmetry_space_group_name_Hall '-P 1'
_symmetry_space_group_name_H-M 'P -1'
_atom_sites_solution_hydrogens geom
_audit_creation_method SHELXL-2017/1
_audit_update_record
;
2018-03-06 deposited with the CCDC.
2018-03-12 downloaded from the CCDC.
;
_cell_angle_alpha 104.090(10)
_cell_angle_beta 107.270(10)
_cell_angle_gamma 102.430(10)
_cell_formula_units_Z 2
_cell_length_a 7.3360(4)
_cell_length_b 9.7341(5)
_cell_length_c 10.2629(5)
_cell_measurement_reflns_used 7654
_cell_measurement_temperature 294(2)
_cell_measurement_theta_max 31.38
_cell_measurement_theta_min 2.20
_cell_volume 645.24(10)
_computing_data_reduction 'Bruker AXS SAINT software'
_computing_structure_refinement 'SHELXL-2017/1 (Sheldrick, 2017)'
_computing_structure_solution SIR92
_diffrn_ambient_temperature 294(2)
_diffrn_measured_fraction_theta_full 1.000
_diffrn_measured_fraction_theta_max 0.843
_diffrn_measurement_device_type 'omega scan'
_diffrn_radiation_type MoK\a
_diffrn_radiation_wavelength 0.71073
_diffrn_reflns_av_R_equivalents 0.0106
_diffrn_reflns_av_unetI/netI 0.0154
_diffrn_reflns_Laue_measured_fraction_full 1.000
_diffrn_reflns_Laue_measured_fraction_max 0.843
_diffrn_reflns_limit_h_max 10
_diffrn_reflns_limit_h_min -11
_diffrn_reflns_limit_k_max 14
_diffrn_reflns_limit_k_min -14
_diffrn_reflns_limit_l_max 14
_diffrn_reflns_limit_l_min -14
_diffrn_reflns_number 8051
_diffrn_reflns_point_group_measured_fraction_full 1.000
_diffrn_reflns_point_group_measured_fraction_max 0.843
_diffrn_reflns_theta_full 25.000
_diffrn_reflns_theta_max 33.316
_diffrn_reflns_theta_min 2.201
_diffrn_source 'APEX II CCD diffractometer'
_exptl_absorpt_coefficient_mu 5.687
_exptl_absorpt_correction_type empirical
_exptl_absorpt_process_details
;
SADABS Area-Detector Absorption Correction Program, 
Bruker AXS Inc., Madison, Wisconsin, USA, 2000
Rint for all data  0.099 with corrections  0.014
;
_exptl_crystal_colour yellow
_exptl_crystal_density_diffrn 2.218
_exptl_crystal_description platelet
_exptl_crystal_F_000 404
_exptl_crystal_size_max 0.20
_exptl_crystal_size_mid 0.12
_exptl_crystal_size_min 0.03
_exptl_transmission_factor_max 1.000
_exptl_transmission_factor_min 0.732
_refine_diff_density_max 1.456
_refine_diff_density_min -0.819
_refine_diff_density_rms 0.100
_refine_ls_extinction_method none
_refine_ls_goodness_of_fit_ref 1.055
_refine_ls_hydrogen_treatment constr
_refine_ls_matrix_type full
_refine_ls_number_parameters 145
_refine_ls_number_reflns 4216
_refine_ls_number_restraints 0
_refine_ls_restrained_S_all 1.055
_refine_ls_R_factor_all 0.0301
_refine_ls_R_factor_gt 0.0261
_refine_ls_shift/su_max 0.001
_refine_ls_shift/su_mean 0.000
_refine_ls_structure_factor_coef Fsqd
_refine_ls_weighting_details 'w=1/[\s^2^(Fo^2^)+(0.0472P)^2^+0.5010P] where P=(Fo^2^+2Fc^2^)/3'
_refine_ls_weighting_scheme calc
_refine_ls_wR_factor_gt 0.0783
_refine_ls_wR_factor_ref 0.0820
_reflns_Friedel_coverage 0.000
_reflns_number_gt 3793
_reflns_number_total 4216
_reflns_threshold_expression 'I > 2\s(I)'
_cod_data_source_file c8nj00495a2.cif
_cod_data_source_block L1ICl
_cod_depositor_comments 'Adding full bibliography for 7057153--7057162.cif.'
_cod_original_cell_volume 645.24(8)
_cod_database_code 7057162
_shelx_shelxl_version_number 2017/1
_shelx_space_group_comment
;
The symmetry employed for this shelxl refinement is uniquely defined
by the following loop, which should always be used as a source of
symmetry information in preference to the above space-group names.
They are only intended as comments.
;

loop_
_space_group_symop_operation_xyz
'x, y, z'
'-x, -y, -z'

loop_
_atom_site_label
_atom_site_type_symbol
_atom_site_fract_x
_atom_site_fract_y
_atom_site_fract_z
_atom_site_U_iso_or_equiv
_atom_site_adp_type
_atom_site_occupancy
_atom_site_site_symmetry_order
_atom_site_calc_flag
_atom_site_refinement_flags_posn
_atom_site_refinement_flags_adp
C1 C -0.3415(5) -0.0563(4) 0.2739(4) 0.0537(7) Uani 1 1 d . .
H1 H -0.428607 -0.107926 0.308151 0.064 Uiso 1 1 calc R U
C2 C -0.3710(5) -0.1101(4) 0.1316(4) 0.0641(10) Uani 1 1 d . .
H2 H -0.475167 -0.196472 0.070904 0.077 Uiso 1 1 calc R U
C3 C -0.2470(5) -0.0363(5) 0.0793(4) 0.0607(9) Uani 1 1 d . .
H3 H -0.264249 -0.069989 -0.017803 0.073 Uiso 1 1 calc R U
C4 C -0.0969(4) 0.0880(4) 0.1727(3) 0.0468(6) Uani 1 1 d . .
H4 H -0.009225 0.141343 0.140071 0.056 Uiso 1 1 calc R U
C5 C -0.0739(3) 0.1358(3) 0.3165(3) 0.0351(4) Uani 1 1 d . .
C6 C 0.2822(4) 0.3477(3) 0.3503(3) 0.0387(5) Uani 1 1 d . .
C7 C 0.2618(5) 0.4482(4) 0.2780(4) 0.0492(7) Uani 1 1 d . .
H7 H 0.156343 0.487935 0.272789 0.059 Uiso 1 1 calc R U
C8 C 0.3908(5) 0.4914(4) 0.2140(4) 0.0514(7) Uani 1 1 d . .
H8 H 0.376302 0.559282 0.164724 0.062 Uiso 1 1 calc R U
C9 C 0.5388(4) 0.4317(3) 0.2252(3) 0.0425(6) Uani 1 1 d . .
C10 C 0.5583(5) 0.3299(4) 0.2959(4) 0.0550(8) Uani 1 1 d . .
H10 H 0.662788 0.289210 0.300197 0.066 Uiso 1 1 calc R U
C11 C 0.4305(5) 0.2877(4) 0.3588(4) 0.0513(7) Uani 1 1 d . .
H11 H 0.444594 0.218744 0.406861 0.062 Uiso 1 1 calc R U
N N -0.1960(3) 0.0652(2) 0.3665(3) 0.0377(4) Uani 1 1 d . .
Cl Cl -0.13268(14) 0.23501(12) 0.87279(10) 0.0610(2) Uani 1 1 d . .
Cl1 Cl 0.70586(13) 0.48954(13) 0.15247(10) 0.0663(3) Uani 1 1 d . .
Se Se 0.12607(5) 0.30568(4) 0.45907(3) 0.04925(9) Uani 1 1 d . .
I I -0.16803(2) 0.14523(2) 0.61078(2) 0.03949(7) Uani 1 1 d . .

loop_
_atom_site_aniso_label
_atom_site_aniso_U_11
_atom_site_aniso_U_22
_atom_site_aniso_U_33
_atom_site_aniso_U_23
_atom_site_aniso_U_13
_atom_site_aniso_U_12
C1 0.0398(14) 0.0490(16) 0.0588(18) 0.0111(14) 0.0172(13) -0.0036(12)
C2 0.0476(17) 0.0592(19) 0.057(2) -0.0017(16) 0.0132(15) -0.0071(14)
C3 0.0484(17) 0.072(2) 0.0421(16) 0.0015(15) 0.0141(13) 0.0030(15)
C4 0.0379(13) 0.0545(16) 0.0403(14) 0.0098(12) 0.0143(11) 0.0059(11)
C5 0.0280(10) 0.0365(11) 0.0380(12) 0.0113(9) 0.0108(9) 0.0080(8)
C6 0.0308(10) 0.0398(12) 0.0388(12) 0.0101(10) 0.0122(9) 0.0020(9)
C7 0.0432(14) 0.0533(16) 0.0603(18) 0.0250(14) 0.0229(13) 0.0201(12)
C8 0.0519(16) 0.0557(17) 0.0571(18) 0.0307(15) 0.0244(14) 0.0167(13)
C9 0.0329(11) 0.0488(14) 0.0359(12) 0.0078(10) 0.0124(9) 0.0010(10)
C10 0.0404(14) 0.066(2) 0.070(2) 0.0306(17) 0.0244(14) 0.0238(14)
C11 0.0409(14) 0.0572(17) 0.067(2) 0.0356(16) 0.0207(13) 0.0181(13)
N 0.0298(9) 0.0386(10) 0.0431(11) 0.0130(9) 0.0137(8) 0.0074(8)
Cl 0.0620(5) 0.0906(6) 0.0547(4) 0.0364(4) 0.0359(4) 0.0367(5)
Cl1 0.0463(4) 0.0907(7) 0.0490(4) 0.0144(4) 0.0242(3) -0.0032(4)
Se 0.04111(15) 0.05141(17) 0.04047(15) 0.00389(12) 0.01820(12) -0.00600(12)
I 0.03308(9) 0.04635(11) 0.04704(11) 0.02274(8) 0.01828(7) 0.01452(7)

loop_
_atom_type_symbol
_atom_type_description
_atom_type_scat_dispersion_real
_atom_type_scat_dispersion_imag
_atom_type_scat_source
C C 0.0033 0.0016 'International Tables Vol C Tables 4.2.6.8 and 6.1.1.4'
H H 0.0000 0.0000 'International Tables Vol C Tables 4.2.6.8 and 6.1.1.4'
N N 0.0061 0.0033 'International Tables Vol C Tables 4.2.6.8 and 6.1.1.4'
Cl Cl 0.1484 0.1585 'International Tables Vol C Tables 4.2.6.8 and 6.1.1.4'
Se Se -0.0929 2.2259 'International Tables Vol C Tables 4.2.6.8 and 6.1.1.4'
I I -0.4742 1.8119 'International Tables Vol C Tables 4.2.6.8 and 6.1.1.4'

loop_
_geom_angle_atom_site_label_1
_geom_angle_atom_site_label_2
_geom_angle_atom_site_label_3
_geom_angle
N C1 C2 123.7(3)
C3 C2 C1 119.1(3)
C2 C3 C4 117.9(3)
C3 C4 C5 120.1(3)
N C5 C4 121.9(2)
N C5 Se 112.93(19)
C4 C5 Se 125.2(2)
C11 C6 C7 120.6(3)
C11 C6 Se 116.7(2)
C7 C6 Se 122.3(2)
C8 C7 C6 121.9(3)
C9 C8 C7 116.5(3)
C8 C9 C10 121.7(3)
C8 C9 Cl1 117.1(3)
C10 C9 Cl1 121.1(2)
C11 C10 C9 121.5(3)
C6 C11 C10 117.7(3)
C5 N C1 117.3(3)
C5 N I 123.34(17)
C1 N I 119.4(2)
C6 Se C5 97.81(11)
N I Cl 178.92(6)

loop_
_geom_bond_atom_site_label_1
_geom_bond_atom_site_label_2
_geom_bond_distance
C1 N 1.322(4)
C1 C2 1.359(5)
C2 C3 1.352(6)
C3 C4 1.353(4)
C4 C5 1.380(4)
C5 N 1.311(3)
C5 Se 1.879(2)
C6 C11 1.332(4)
C6 C7 1.371(4)
C6 Se 1.872(3)
C7 C8 1.355(4)
C8 C9 1.326(4)
C9 C10 1.371(5)
C9 Cl1 1.681(3)
C10 C11 1.337(5)
N I 2.368(2)
Cl I 2.5311(9)
